data_7011123
loop_
_publ_author_name
'Markus Weitzer'
'Markus Schatz'
'Frank Hampel'
'Frank W. Heinemann'
'Siegfried Schindler'

_publ_section_title
;
 Low temperature stopped-flow studies in inorganic chemistry
;
_journal_issue 5
_journal_name_full 'J. Chem. Soc., Dalton Trans.'
_journal_page_first 686
_journal_page_last 694
_journal_paper_doi 10.1039/b107927c
_journal_year 2002
_chemical_formula_sum 'C16 H22 Cl2 Cu N4 O4'
_chemical_formula_weight 468.82
_chemical_name_systematic
;
?
;
_space_group_IT_number 12
_symmetry_cell_setting monoclinic
_symmetry_space_group_name_Hall '-C 2y'
_symmetry_space_group_name_H-M 'C 1 2/m 1'
_atom_sites_solution_hydrogens geom
_atom_sites_solution_primary direct
_atom_sites_solution_secondary difmap
_audit_creation_method SHELXL
_cell_angle_alpha 90.00
_cell_angle_beta 101.900(10)
_cell_angle_gamma 90.00
_cell_formula_units_Z 4
_cell_length_a 13.7230(10)
_cell_length_b 19.224(2)
_cell_length_c 7.776(1)
_cell_measurement_reflns_used 48
_cell_measurement_temperature 295(2)
_cell_measurement_theta_max 15.35
_cell_measurement_theta_min 2.10
_cell_volume 2007.3(4)
_computing_cell_refinement 'XSCAnS 2.20 (Siemens An. X-Ray Instr., 1996)'
_computing_data_collection 'XSCAnS 2.20 (Siemens An. X-Ray Instr., 1996)'
_computing_data_reduction 'XSCAnS 2.20 (Siemens An. X-Ray Instr., 1996)'
_computing_molecular_graphics 'SHELXTL 5.03 (Siemens An. X-Ray Instr., 1995)'
_computing_publication_material 'SHELXTL 5.03 (Siemens An. X-Ray Instr., 1995)'
_computing_structure_refinement 'SHELXTL 5.03 (Siemens An. X-Ray Instr., 1995)'
_computing_structure_solution 'SHELXTL 5.03 (Siemens An. X-Ray Instr., 1995)'
_diffrn_ambient_temperature 295(2)
_diffrn_measurement_device 'Siemens P4'
_diffrn_measurement_method 'profile data from \w-scans'
_diffrn_radiation_monochromator graphite
_diffrn_radiation_source 'fine-focus sealed tube'
_diffrn_radiation_type MoK\a
_diffrn_radiation_wavelength 0.71073
_diffrn_reflns_av_R_equivalents 0.0237
_diffrn_reflns_av_sigmaI/netI 0.0336
_diffrn_reflns_limit_h_max 18
_diffrn_reflns_limit_h_min -4
_diffrn_reflns_limit_k_max 26
_diffrn_reflns_limit_k_min -4
_diffrn_reflns_limit_l_max 10
_diffrn_reflns_limit_l_min -10
_diffrn_reflns_number 4486
_diffrn_reflns_theta_max 29.00
_diffrn_reflns_theta_min 1.85
_diffrn_standards_decay_% 1.34
_diffrn_standards_interval_count 100
_diffrn_standards_number 3
_exptl_absorpt_coefficient_mu 1.383
_exptl_absorpt_correction_T_max 0.3133
_exptl_absorpt_correction_T_min 0.2478
_exptl_absorpt_correction_type empirical
_exptl_crystal_colour blue
_exptl_crystal_density_diffrn 1.551
_exptl_crystal_description fragment
_exptl_crystal_F_000 964
_exptl_crystal_size_max 0.60
_exptl_crystal_size_mid 0.35
_exptl_crystal_size_min 0.30
_refine_diff_density_max 0.577
_refine_diff_density_min -0.322
_refine_diff_density_rms 0.061
_refine_ls_extinction_coef 0.0046(5)
_refine_ls_extinction_expression Fc^*^=kFc[1+0.001xFc^2^\l^3^/sin(2\q)]^-1/4^
_refine_ls_extinction_method SHELXL
_refine_ls_goodness_of_fit_all 1.047
_refine_ls_goodness_of_fit_obs 1.115
_refine_ls_hydrogen_treatment 'riding on prceding C atom'
_refine_ls_matrix_type full
_refine_ls_number_parameters 141
_refine_ls_number_reflns 2756
_refine_ls_number_restraints 0
_refine_ls_restrained_S_all 1.047
_refine_ls_restrained_S_obs 1.115
_refine_ls_R_factor_all 0.0752
_refine_ls_R_factor_obs 0.0478
_refine_ls_shift/esd_max -0.002
_refine_ls_shift/esd_mean 0.000
_refine_ls_structure_factor_coef Fsqd
_refine_ls_weighting_details 'w=1/[\s^2^(Fo^2^)+(0.0558P)^2^+1.9733P] where P=(Fo^2^+2Fc^2^)/3'
_refine_ls_weighting_scheme calc
_refine_ls_wR_factor_all 0.1288
_refine_ls_wR_factor_obs 0.1138
_reflns_number_observed 1931
_reflns_number_total 2756
_reflns_observed_criterion >2sigma(I)
_cod_data_source_file b107927c.txt
_cod_data_source_block fh9810
_cod_depositor_comments
;
The following automatic conversions were performed:

'_refine_ls_weighting_scheme' value 'calc
w=1/[\s^2^(Fo^2^)+(0.0558P)^2^+1.9733P] where P=(Fo^2^+2Fc^2^)/3' was
changed to 'calc'. New tag '_refine_ls_weighting_details' was
created. The value of the new tag was set to
'w=1/[\s^2^(Fo^2^)+(0.0558P)^2^+1.9733P] where P=(Fo^2^+2Fc^2^)/3'.

Automatic conversion script
Id: cif_fix_values 3143 2015-03-26 13:38:13Z robertas 
;
_cod_original_cell_volume 2007.3(3)
_cod_original_sg_symbol_H-M C2/m
_cod_database_code 7011123

loop_
_symmetry_equiv_pos_as_xyz
'x, y, z'
'-x, y, -z'
'x+1/2, y+1/2, z'
'-x+1/2, y+1/2, -z'
'-x, -y, -z'
'x, -y, z'
'-x+1/2, -y+1/2, -z'
'x+1/2, -y+1/2, z'

loop_
_atom_site_aniso_label
_atom_site_aniso_U_11
_atom_site_aniso_U_22
_atom_site_aniso_U_33
_atom_site_aniso_U_23
_atom_site_aniso_U_13
_atom_site_aniso_U_12
Cu1 0.0431(3) 0.0683(4) 0.0349(3) 0.000 0.0055(2) 0.000
Cl1 0.0649(7) 0.1131(11) 0.0385(5) 0.000 0.0003(5) 0.000
N1 0.044(2) 0.074(2) 0.047(2) 0.000 0.0133(15) 0.000
N2 0.046(2) 0.073(2) 0.0348(15) 0.000 0.0089(13) 0.000
N3 0.0453(13) 0.067(2) 0.0546(13) 0.0045(12) 0.0114(11) 0.0001(12)
C1 0.080(3) 0.148(5) 0.210(7) 0.093(5) 0.081(4) 0.022(3)
C2 0.038(2) 0.080(7) 0.061(3) 0.004(3) 0.003(2) 0.004(3)
C3 0.048(3) 0.072(6) 0.044(2) -0.002(2) -0.001(2) -0.002(3)
C4 0.084(2) 0.068(2) 0.0439(15) -0.0098(14) 0.013(2) -0.014(2)
C5 0.056(2) 0.066(2) 0.059(2) -0.002(2) 0.0133(14) -0.011(2)
C6 0.090(3) 0.067(2) 0.085(3) -0.013(2) 0.021(2) -0.017(2)
C7 0.095(3) 0.065(3) 0.133(4) 0.005(3) 0.033(3) -0.007(2)
C8 0.070(2) 0.076(3) 0.105(3) 0.026(3) 0.024(2) 0.010(2)
C9 0.053(2) 0.084(3) 0.069(2) 0.020(2) 0.017(2) 0.009(2)
Cl2 0.0733(8) 0.0880(9) 0.0605(7) 0.000 0.0039(6) 0.000
O21 0.176(5) 0.247(6) 0.147(4) 0.070(4) 0.018(3) 0.116(4)
O22 0.210(5) 0.144(4) 0.142(3) 0.030(3) 0.098(3) -0.011(3)

loop_
_atom_site_label
_atom_site_type_symbol
_atom_site_fract_x
_atom_site_fract_y
_atom_site_fract_z
_atom_site_U_iso_or_equiv
_atom_site_thermal_displace_type
_atom_site_occupancy
_atom_site_calc_flag
_atom_site_refinement_flags
_atom_site_disorder_group
Cu1 Cu 0.64964(4) -0.5000 1.54887(6) 0.0491(2) Uani 1 d S .
Cl1 Cl 0.56817(10) -0.5000 1.26612(13) 0.0737(4) Uani 1 d S .
N1 N 0.8138(3) -0.5000 1.5158(4) 0.0546(9) Uani 1 d S .
N2 N 0.7124(3) -0.5000 1.8131(4) 0.0513(8) Uani 1 d S .
N3 N 0.6406(2) -0.39764(15) 1.5886(3) 0.0553(6) Uani 1 d . .
C1 C 0.8390(4) -0.4386(3) 1.4260(8) 0.138(3) Uani 1 d . .
H1A H 0.8312(38) -0.3980(4) 1.4939(34) 0.208 Uiso 1 calc R .
H1B H 0.7956(26) -0.4352(15) 1.3125(28) 0.208 Uiso 1 calc R .
H1C H 0.9068(13) -0.4418(13) 1.4123(64) 0.208 Uiso 1 calc R .
C2 C 0.8641(4) -0.5198(3) 1.6941(7) 0.061(2) Uani 0.50 d P .
H2A H 0.9347(4) -0.5098(3) 1.7100(7) 0.091 Uiso 0.50 calc PR .
H2B H 0.8565(4) -0.5694(3) 1.7097(7) 0.091 Uiso 0.50 calc PR .
C3 C 0.8220(4) -0.4813(3) 1.8296(7) 0.056(2) Uani 0.50 d P .
H3A H 0.8285(4) -0.4316(3) 1.8134(7) 0.084 Uiso 0.50 calc PR .
H3B H 0.8589(4) -0.4933(3) 1.9460(7) 0.084 Uiso 0.50 calc PR .
C4 C 0.6781(3) -0.4362(2) 1.8888(4) 0.0652(9) Uani 1 d . .
H4A H 0.7279(3) -0.4217(2) 1.9900(4) 0.098 Uiso 1 calc R .
H4B H 0.6170(3) -0.4461(2) 1.9285(4) 0.098 Uiso 1 calc R .
C5 C 0.6602(2) -0.3787(2) 1.7579(4) 0.0599(8) Uani 1 d . .
C6 C 0.6618(3) -0.3092(2) 1.8080(6) 0.0805(11) Uani 1 d . .
H6 H 0.6759(3) -0.2967(2) 1.9261(6) 0.121 Uiso 1 calc R .
C7 C 0.6418(4) -0.2590(2) 1.6779(7) 0.0964(14) Uani 1 d . .
H7 H 0.6414(4) -0.2122(2) 1.7081(7) 0.145 Uiso 1 calc R .
C8 C 0.6228(3) -0.2781(2) 1.5060(7) 0.0832(12) Uani 1 d . .
H8 H 0.6108(3) -0.2447(2) 1.4177(7) 0.125 Uiso 1 calc R .
C9 C 0.6217(2) -0.3475(2) 1.4648(5) 0.0681(9) Uani 1 d . .
H9 H 0.6073(2) -0.3605(2) 1.3471(5) 0.102 Uiso 1 calc R .
Cl2 Cl 0.5000 -0.16738(8) 1.0000 0.0754(4) Uani 1 d S .
O21 O 0.5702(4) -0.2065(3) 1.1014(7) 0.192(3) Uani 1 d . .
O22 O 0.5446(4) -0.1259(2) 0.8907(6) 0.157(2) Uani 1 d . .

loop_
_atom_type_symbol
_atom_type_description
_atom_type_scat_dispersion_real
_atom_type_scat_dispersion_imag
_atom_type_scat_source
C C 0.0033 0.0016 'International Tables Vol C Tables 4.2.6.8 and 6.1.1.4'
H H 0.0000 0.0000 'International Tables Vol C Tables 4.2.6.8 and 6.1.1.4'
N N 0.0061 0.0033 'International Tables Vol C Tables 4.2.6.8 and 6.1.1.4'
O O 0.0106 0.0060 'International Tables Vol C Tables 4.2.6.8 and 6.1.1.4'
Cl Cl 0.1484 0.1585 'International Tables Vol C Tables 4.2.6.8 and 6.1.1.4'
Cu Cu 0.3201 1.2651 'International Tables Vol C Tables 4.2.6.8 and 6.1.1.4'

loop_
_geom_angle_atom_site_label_1
_geom_angle_atom_site_label_2
_geom_angle_atom_site_label_3
_geom_angle
_geom_angle_site_symmetry_1
_geom_angle_site_symmetry_3
_geom_angle_publ_flag
N3 Cu1 N3 159.49(15) . 6_545 ?
N3 Cu1 N2 82.67(7) . . ?
N3 Cu1 N2 82.67(7) 6_545 . ?
N3 Cu1 Cl1 96.69(7) . . ?
N3 Cu1 Cl1 96.69(7) 6_545 . ?
N2 Cu1 Cl1 175.12(10) . . ?
N3 Cu1 N1 96.32(7) . . ?
N3 Cu1 N1 96.32(7) 6_545 . ?
N2 Cu1 N1 83.94(13) . . ?
Cl1 Cu1 N1 100.94(9) . . ?
C1 N1 C1 109.2(6) 6_545 . ?
C1 N1 C2 123.7(4) 6_545 6_545 ?
C1 N1 C2 97.6(4) . 6_545 ?
C1 N1 C2 97.6(4) 6_545 . ?
C1 N1 C2 123.7(4) . . ?
C2 N1 C2 30.0(5) 6_545 . ?
C1 N1 Cu1 112.7(2) 6_545 . ?
C1 N1 Cu1 112.7(2) . . ?
C2 N1 Cu1 100.0(3) 6_545 . ?
C2 N1 Cu1 100.0(3) . . ?
C4 N2 C4 112.1(3) 6_545 . ?
C4 N2 C3 123.5(3) 6_545 . ?
C4 N2 C3 99.2(3) . . ?
C4 N2 C3 99.2(3) 6_545 6_545 ?
C4 N2 C3 123.5(3) . 6_545 ?
C3 N2 C3 27.3(5) . 6_545 ?
C4 N2 Cu1 107.2(2) 6_545 . ?
C4 N2 Cu1 107.2(2) . . ?
C3 N2 Cu1 106.6(3) . . ?
C3 N2 Cu1 106.6(3) 6_545 . ?
C5 N3 C9 118.5(3) . . ?
C5 N3 Cu1 114.4(2) . . ?
C9 N3 Cu1 127.0(3) . . ?
N1 C2 C3 111.3(4) . . ?
C2 C3 N2 109.9(4) . . ?
N2 C4 C5 111.4(3) . . ?
N3 C5 C6 121.7(3) . . ?
N3 C5 C4 116.2(3) . . ?
C6 C5 C4 122.1(3) . . ?
C7 C6 C5 118.4(4) . . ?
C8 C7 C6 120.0(4) . . ?
C7 C8 C9 118.9(4) . . ?
N3 C9 C8 122.5(4) . . ?
O21 Cl2 O21 111.9(6) 2_657 . ?
O21 Cl2 O22 108.3(3) 2_657 . ?
O21 Cl2 O22 109.0(3) . . ?
O21 Cl2 O22 109.0(3) 2_657 2_657 ?
O21 Cl2 O22 108.3(3) . 2_657 ?
O22 Cl2 O22 110.3(4) . 2_657 ?

loop_
_geom_bond_atom_site_label_1
_geom_bond_atom_site_label_2
_geom_bond_distance
_geom_bond_site_symmetry_2
_geom_bond_publ_flag
Cu1 N3 2.000(3) . ?
Cu1 N3 2.000(3) 6_545 ?
Cu1 N2 2.058(3) . ?
Cu1 Cl1 2.2518(11) . ?
Cu1 N1 2.320(3) . ?
N1 C1 1.449(5) 6_545 ?
N1 C1 1.449(5) . ?
N1 C2 1.466(6) 6_545 ?
N1 C2 1.466(6) . ?
N2 C4 1.479(4) 6_545 ?
N2 C4 1.479(4) . ?
N2 C3 1.526(6) . ?
N2 C3 1.526(6) 6_545 ?
N3 C5 1.339(4) . ?
N3 C9 1.349(4) . ?
C2 C3 1.497(8) . ?
C4 C5 1.489(5) . ?
C5 C6 1.390(5) . ?
C6 C7 1.384(6) . ?
C7 C8 1.358(7) . ?
C8 C9 1.372(6) . ?
Cl2 O21 1.343(4) 2_657 ?
Cl2 O21 1.343(4) . ?
Cl2 O22 1.395(4) . ?
Cl2 O22 1.395(4) 2_657 ?
